data_7119583
loop_
_publ_author_name
'Zhu, Chuan'
'Feng, Chao'
'Yamane, Motoki'

_publ_section_title
;
 Pd/Cu cooperative catalysis: an efficient synthesis of
 (3-isoindazolyl)allenes via cross-coupling of 2-alkynyl azobenzenes and
 terminal alkynes.
;
_journal_issue 17
_journal_name_full 'Chemical communications (Cambridge, England)'
_journal_page_first 2606
_journal_page_last 2609
_journal_paper_doi 10.1039/c7cc00562h
_journal_volume 53
_journal_year 2017
_chemical_formula_moiety 'C28 H20 N2'
_chemical_formula_sum 'C28 H20 N2'
_chemical_formula_weight 384.46
_chemical_name_systematic
; 
 ? 
;
_space_group_IT_number 14
_symmetry_cell_setting monoclinic
_symmetry_space_group_name_Hall '-P 2ybc'
_symmetry_space_group_name_H-M 'P 1 21/c 1'
_atom_sites_solution_hydrogens geom
_atom_sites_solution_primary direct
_atom_sites_solution_secondary difmap
_audit_creation_method SHELXL-97
_audit_update_record
;
2016-12-15 deposited with the CCDC.
2017-02-03 downloaded from the CCDC.
;
_cell_angle_alpha 90.00
_cell_angle_beta 104.225(2)
_cell_angle_gamma 90.00
_cell_formula_units_Z 4
_cell_length_a 11.0530(5)
_cell_length_b 9.5096(4)
_cell_length_c 19.5855(9)
_cell_measurement_reflns_used 9185
_cell_measurement_temperature 103(2)
_cell_measurement_theta_max 30.96
_cell_measurement_theta_min 2.40
_cell_volume 1995.50(15)
_computing_cell_refinement 'Bruker SAINT'
_computing_data_collection 'Bruker APEX2'
_computing_data_reduction 'Bruker SAINT'
_computing_molecular_graphics 'Bruker SHELXTL'
_computing_publication_material 'Bruker SHELXTL'
_computing_structure_refinement 'SHELXL-97 (Sheldrick, 2008)'
_computing_structure_solution 'SHELXS-97 (Sheldrick, 2008)'
_diffrn_ambient_temperature 103(2)
_diffrn_measured_fraction_theta_full 0.990
_diffrn_measured_fraction_theta_max 0.990
_diffrn_measurement_device_type 'Bruker APEX-II CCD'
_diffrn_measurement_method '\f and \w scans'
_diffrn_radiation_monochromator graphite
_diffrn_radiation_source 'fine-focus sealed tube'
_diffrn_radiation_type MoK\a
_diffrn_radiation_wavelength 0.71073
_diffrn_reflns_av_R_equivalents 0.0388
_diffrn_reflns_av_sigmaI/netI 0.0297
_diffrn_reflns_limit_h_max 15
_diffrn_reflns_limit_h_min -15
_diffrn_reflns_limit_k_max 13
_diffrn_reflns_limit_k_min -13
_diffrn_reflns_limit_l_max 28
_diffrn_reflns_limit_l_min -28
_diffrn_reflns_number 37491
_diffrn_reflns_theta_full 31.06
_diffrn_reflns_theta_max 31.06
_diffrn_reflns_theta_min 1.90
_exptl_absorpt_coefficient_mu 0.075
_exptl_absorpt_correction_T_max 0.9764
_exptl_absorpt_correction_T_min 0.9707
_exptl_absorpt_correction_type multi-scan
_exptl_absorpt_process_details sadabs
_exptl_crystal_colour colourless
_exptl_crystal_density_diffrn 1.280
_exptl_crystal_density_method 'not measured'
_exptl_crystal_description block
_exptl_crystal_F_000 808
_exptl_crystal_size_max 0.40
_exptl_crystal_size_mid 0.40
_exptl_crystal_size_min 0.32
_refine_diff_density_max 0.483
_refine_diff_density_min -0.315
_refine_diff_density_rms 0.082
_refine_ls_extinction_method none
_refine_ls_goodness_of_fit_ref 1.066
_refine_ls_hydrogen_treatment constr
_refine_ls_matrix_type full
_refine_ls_number_parameters 271
_refine_ls_number_reflns 6328
_refine_ls_number_restraints 0
_refine_ls_restrained_S_all 1.066
_refine_ls_R_factor_all 0.0612
_refine_ls_R_factor_gt 0.0486
_refine_ls_shift/su_max 0.000
_refine_ls_shift/su_mean 0.000
_refine_ls_structure_factor_coef Fsqd
_refine_ls_weighting_details 'calc w=1/[\s^2^(Fo^2^)+(0.0877P)^2^+0.4272P] where P=(Fo^2^+2Fc^2^)/3'
_refine_ls_weighting_scheme calc
_refine_ls_wR_factor_gt 0.1311
_refine_ls_wR_factor_ref 0.1470
_reflns_number_gt 5174
_reflns_number_total 6328
_reflns_threshold_expression >2sigma(I)
_cod_data_source_file c7cc00562h2.cif
_cod_data_source_block yam14
_cod_depositor_comments
;
The following automatic conversions were performed:

'_symmetry_cell_setting' value 'Monoclinic' changed to 'monoclinic'
according to
/usr/data/users/saulius/crontab/automatic-downloads/rss-feeds/RSC/lib/dictionaries/cif_core.dic
dictionary named 'cif_core.dic' version 2.4.2 from 2011-04-26.

Automatic conversion script
Id: cif_fix_values 4268 2015-11-12 08:31:59Z antanas 

 Adding full bibliography for 7119582--7119583.cif.
;
_cod_original_sg_symbol_H-M P2(1)/c
_cod_database_code 7119583

loop_
_symmetry_equiv_pos_as_xyz
'x, y, z'
'-x, y+1/2, -z+1/2'
'-x, -y, -z'
'x, -y-1/2, z-1/2'

loop_
_atom_site_label
_atom_site_type_symbol
_atom_site_fract_x
_atom_site_fract_y
_atom_site_fract_z
_atom_site_U_iso_or_equiv
_atom_site_adp_type
_atom_site_occupancy
_atom_site_symmetry_multiplicity
_atom_site_calc_flag
_atom_site_refinement_flags
C1 C -0.05911(10) 0.05891(12) 0.09664(6) 0.0175(2) Uani 1 1 d .
H1 H -0.0454 -0.0329 0.1161 0.021 Uiso 1 1 calc R
C2 C -0.17790(11) 0.10733(13) 0.06800(6) 0.0197(2) Uani 1 1 d .
H2 H -0.2470 0.0480 0.0682 0.024 Uiso 1 1 calc R
C3 C -0.20001(11) 0.24391(13) 0.03814(6) 0.0197(2) Uani 1 1 d .
H3 H -0.2836 0.2738 0.0193 0.024 Uiso 1 1 calc R
C4 C -0.10401(10) 0.33393(13) 0.03569(6) 0.0185(2) Uani 1 1 d .
H4 H -0.1196 0.4248 0.0152 0.022 Uiso 1 1 calc R
C5 C 0.01904(10) 0.28589(11) 0.06490(5) 0.0146(2) Uani 1 1 d .
C6 C 0.04261(10) 0.15002(11) 0.09630(5) 0.0137(2) Uani 1 1 d .
C7 C 0.17432(10) 0.14272(11) 0.11969(5) 0.01270(19) Uani 1 1 d .
C8 C 0.26322(10) 0.04085(11) 0.15568(5) 0.01309(19) Uani 1 1 d .
C9 C 0.38904(10) 0.06765(11) 0.16742(5) 0.01343(19) Uani 1 1 d .
C10 C 0.43057(10) 0.20075(11) 0.14435(5) 0.01301(19) Uani 1 1 d .
C11 C 0.34240(10) 0.30281(11) 0.11163(5) 0.01311(19) Uani 1 1 d .
C12 C 0.37767(10) 0.43362(11) 0.08989(6) 0.0163(2) Uani 1 1 d .
H12 H 0.3161 0.5007 0.0688 0.020 Uiso 1 1 calc R
C13 C 0.50310(11) 0.46392(12) 0.09953(6) 0.0193(2) Uani 1 1 d .
H13 H 0.5283 0.5522 0.0850 0.023 Uiso 1 1 calc R
C14 C 0.59301(10) 0.36405(13) 0.13076(6) 0.0181(2) Uani 1 1 d .
H14 H 0.6790 0.3848 0.1367 0.022 Uiso 1 1 calc R
C15 C 0.55810(10) 0.23588(12) 0.15306(5) 0.0158(2) Uani 1 1 d .
H15 H 0.6206 0.1702 0.1746 0.019 Uiso 1 1 calc R
C16 C 0.48669(10) -0.03561(12) 0.20526(5) 0.0159(2) Uani 1 1 d .
H16A H 0.4447 -0.1097 0.2265 0.019 Uiso 1 1 calc R
H16B H 0.5449 0.0143 0.2442 0.019 Uiso 1 1 calc R
C17 C 0.56229(10) -0.10590(11) 0.15965(5) 0.0144(2) Uani 1 1 d .
C18 C 0.51691(10) -0.11911(11) 0.08669(5) 0.0155(2) Uani 1 1 d .
H18 H 0.4372 -0.0819 0.0645 0.019 Uiso 1 1 calc R
C19 C 0.58700(11) -0.18600(12) 0.04610(6) 0.0179(2) Uani 1 1 d .
H19 H 0.5545 -0.1945 -0.0034 0.021 Uiso 1 1 calc R
C20 C 0.70448(11) -0.24047(12) 0.07758(6) 0.0198(2) Uani 1 1 d .
H20 H 0.7524 -0.2858 0.0499 0.024 Uiso 1 1 calc R
C21 C 0.75078(11) -0.22768(12) 0.15002(6) 0.0202(2) Uani 1 1 d .
H21 H 0.8308 -0.2644 0.1719 0.024 Uiso 1 1 calc R
C22 C 0.68034(10) -0.16113(12) 0.19069(6) 0.0188(2) Uani 1 1 d .
H22 H 0.7130 -0.1532 0.2402 0.023 Uiso 1 1 calc R
C23 C 0.21140(10) -0.08904(11) 0.18060(5) 0.0139(2) Uani 1 1 d .
C24 C 0.22135(13) -0.22027(12) 0.15073(6) 0.0230(2) Uani 1 1 d .
H24 H 0.2627 -0.2286 0.1137 0.028 Uiso 1 1 calc R
C25 C 0.17098(13) -0.33961(13) 0.17482(7) 0.0270(3) Uani 1 1 d .
H25 H 0.1772 -0.4284 0.1537 0.032 Uiso 1 1 calc R
C26 C 0.11196(11) -0.32910(13) 0.22937(6) 0.0216(2) Uani 1 1 d .
H26 H 0.0789 -0.4107 0.2461 0.026 Uiso 1 1 calc R
C27 C 0.10122(11) -0.19892(13) 0.25948(6) 0.0188(2) Uani 1 1 d .
H27 H 0.0608 -0.1914 0.2969 0.023 Uiso 1 1 calc R
C28 C 0.14968(10) -0.07947(12) 0.23487(6) 0.0161(2) Uani 1 1 d .
H28 H 0.1408 0.0095 0.2551 0.019 Uiso 1 1 calc R
N1 N 0.12535(8) 0.35860(10) 0.06688(5) 0.01553(19) Uani 1 1 d .
N2 N 0.21643(8) 0.26901(9) 0.10011(5) 0.01297(18) Uani 1 1 d .

loop_
_atom_site_aniso_label
_atom_site_aniso_U_11
_atom_site_aniso_U_22
_atom_site_aniso_U_33
_atom_site_aniso_U_23
_atom_site_aniso_U_13
_atom_site_aniso_U_12
C1 0.0153(5) 0.0168(5) 0.0201(5) 0.0027(4) 0.0039(4) -0.0041(4)
C2 0.0134(5) 0.0220(6) 0.0231(5) 0.0023(4) 0.0034(4) -0.0048(4)
C3 0.0127(5) 0.0248(6) 0.0204(5) 0.0038(4) 0.0019(4) -0.0008(4)
C4 0.0143(5) 0.0198(5) 0.0210(5) 0.0044(4) 0.0035(4) 0.0012(4)
C5 0.0135(5) 0.0142(5) 0.0161(4) 0.0014(3) 0.0036(3) -0.0010(4)
C6 0.0122(5) 0.0136(5) 0.0154(4) 0.0004(3) 0.0035(3) -0.0013(4)
C7 0.0127(5) 0.0112(4) 0.0149(4) 0.0005(3) 0.0048(3) -0.0016(4)
C8 0.0143(5) 0.0122(4) 0.0133(4) -0.0001(3) 0.0044(3) -0.0003(4)
C9 0.0134(5) 0.0143(5) 0.0130(4) 0.0007(3) 0.0041(3) 0.0010(4)
C10 0.0120(5) 0.0142(5) 0.0130(4) -0.0011(3) 0.0035(3) -0.0006(4)
C11 0.0117(5) 0.0136(5) 0.0147(4) -0.0010(3) 0.0046(3) -0.0024(4)
C12 0.0154(5) 0.0135(5) 0.0205(5) 0.0011(4) 0.0053(4) -0.0016(4)
C13 0.0181(5) 0.0174(5) 0.0230(5) 0.0005(4) 0.0061(4) -0.0058(4)
C14 0.0128(5) 0.0221(5) 0.0195(5) -0.0025(4) 0.0043(4) -0.0046(4)
C15 0.0120(5) 0.0192(5) 0.0158(4) -0.0016(4) 0.0030(3) -0.0006(4)
C16 0.0153(5) 0.0183(5) 0.0146(4) 0.0037(4) 0.0045(3) 0.0035(4)
C17 0.0140(5) 0.0126(5) 0.0169(4) 0.0032(3) 0.0045(4) 0.0006(4)
C18 0.0144(5) 0.0143(5) 0.0177(4) 0.0018(4) 0.0036(4) 0.0006(4)
C19 0.0201(5) 0.0155(5) 0.0192(5) -0.0007(4) 0.0070(4) -0.0026(4)
C20 0.0185(5) 0.0160(5) 0.0282(5) -0.0004(4) 0.0118(4) -0.0005(4)
C21 0.0144(5) 0.0183(5) 0.0283(5) 0.0047(4) 0.0061(4) 0.0035(4)
C22 0.0156(5) 0.0208(5) 0.0196(5) 0.0038(4) 0.0034(4) 0.0022(4)
C23 0.0135(5) 0.0129(5) 0.0153(4) 0.0022(3) 0.0034(3) -0.0006(4)
C24 0.0334(7) 0.0158(5) 0.0243(5) -0.0025(4) 0.0154(5) -0.0038(5)
C25 0.0375(7) 0.0140(5) 0.0334(6) -0.0036(4) 0.0160(5) -0.0060(5)
C26 0.0201(6) 0.0180(5) 0.0270(5) 0.0047(4) 0.0062(4) -0.0044(4)
C27 0.0153(5) 0.0222(6) 0.0199(5) 0.0036(4) 0.0065(4) -0.0020(4)
C28 0.0146(5) 0.0162(5) 0.0184(5) 0.0007(4) 0.0055(4) 0.0004(4)
N1 0.0121(4) 0.0135(4) 0.0205(4) 0.0031(3) 0.0032(3) 0.0014(3)
N2 0.0112(4) 0.0111(4) 0.0169(4) 0.0014(3) 0.0040(3) -0.0010(3)

loop_
_atom_type_symbol
_atom_type_description
_atom_type_scat_dispersion_real
_atom_type_scat_dispersion_imag
_atom_type_scat_source
C C 0.0033 0.0016 'International Tables Vol C Tables 4.2.6.8 and 6.1.1.4'
H H 0.0000 0.0000 'International Tables Vol C Tables 4.2.6.8 and 6.1.1.4'
N N 0.0061 0.0033 'International Tables Vol C Tables 4.2.6.8 and 6.1.1.4'

loop_
_geom_angle_atom_site_label_1
_geom_angle_atom_site_label_2
_geom_angle_atom_site_label_3
_geom_angle
C2 C1 C6 118.14(10)
C2 C1 H1 120.9
C6 C1 H1 120.9
C1 C2 C3 121.65(10)
C1 C2 H2 119.2
C3 C2 H2 119.2
C4 C3 C2 121.88(11)
C4 C3 H3 119.1
C2 C3 H3 119.1
C3 C4 C5 117.30(10)
C3 C4 H4 121.4
C5 C4 H4 121.4
N1 C5 C4 125.94(10)
N1 C5 C6 112.60(9)
C4 C5 C6 121.46(10)
C7 C6 C1 136.08(10)
C7 C6 C5 104.36(9)
C1 C6 C5 119.55(10)
N2 C7 C6 104.97(9)
N2 C7 C8 119.22(9)
C6 C7 C8 135.81(9)
C9 C8 C7 119.91(9)
C9 C8 C23 123.47(9)
C7 C8 C23 116.59(9)
C8 C9 C10 119.46(9)
C8 C9 C16 122.14(9)
C10 C9 C16 118.39(9)
C11 C10 C15 116.58(10)
C11 C10 C9 120.22(9)
C15 C10 C9 123.21(10)
N2 C11 C12 119.85(9)
N2 C11 C10 117.76(9)
C12 C11 C10 122.38(10)
C13 C12 C11 119.22(10)
C13 C12 H12 120.4
C11 C12 H12 120.4
C12 C13 C14 119.86(10)
C12 C13 H13 120.1
C14 C13 H13 120.1
C15 C14 C13 120.84(10)
C15 C14 H14 119.6
C13 C14 H14 119.6
C14 C15 C10 121.11(10)
C14 C15 H15 119.4
C10 C15 H15 119.4
C9 C16 C17 115.28(8)
C9 C16 H16A 108.5
C17 C16 H16A 108.5
C9 C16 H16B 108.5
C17 C16 H16B 108.5
H16A C16 H16B 107.5
C18 C17 C22 118.17(10)
C18 C17 C16 121.93(9)
C22 C17 C16 119.89(9)
C19 C18 C17 120.93(10)
C19 C18 H18 119.5
C17 C18 H18 119.5
C18 C19 C20 120.38(10)
C18 C19 H19 119.8
C20 C19 H19 119.8
C21 C20 C19 119.24(10)
C21 C20 H20 120.4
C19 C20 H20 120.4
C20 C21 C22 120.35(11)
C20 C21 H21 119.8
C22 C21 H21 119.8
C21 C22 C17 120.92(10)
C21 C22 H22 119.5
C17 C22 H22 119.5
C24 C23 C28 118.70(10)
C24 C23 C8 121.82(9)
C28 C23 C8 119.47(9)
C23 C24 C25 120.45(11)
C23 C24 H24 119.8
C25 C24 H24 119.8
C26 C25 C24 120.28(11)
C26 C25 H25 119.9
C24 C25 H25 119.9
C25 C26 C27 119.82(11)
C25 C26 H26 120.1
C27 C26 H26 120.1
C26 C27 C28 120.02(10)
C26 C27 H27 120.0
C28 C27 H27 120.0
C27 C28 C23 120.72(10)
C27 C28 H28 119.6
C23 C28 H28 119.6
C5 N1 N2 103.25(8)
N1 N2 C7 114.82(8)
N1 N2 C11 121.83(9)
C7 N2 C11 123.34(9)

loop_
_geom_bond_atom_site_label_1
_geom_bond_atom_site_label_2
_geom_bond_distance
C1 C2 1.3743(16)
C1 C6 1.4206(14)
C1 H1 0.9500
C2 C3 1.4207(17)
C2 H2 0.9500
C3 C4 1.3733(16)
C3 H3 0.9500
C4 C5 1.4154(15)
C4 H4 0.9500
C5 N1 1.3557(14)
C5 C6 1.4272(14)
C6 C7 1.4164(14)
C7 N2 1.3762(13)
C7 C8 1.4354(14)
C8 C9 1.3766(14)
C8 C23 1.4931(14)
C9 C10 1.4556(14)
C9 C16 1.5117(14)
C10 C11 1.4126(15)
C10 C15 1.4177(15)
C11 N2 1.3922(13)
C11 C12 1.4007(14)
C12 C13 1.3828(15)
C12 H12 0.9500
C13 C14 1.4017(17)
C13 H13 0.9500
C14 C15 1.3813(16)
C14 H14 0.9500
C15 H15 0.9500
C16 C17 1.5198(15)
C16 H16A 0.9900
C16 H16B 0.9900
C17 C18 1.3989(14)
C17 C22 1.3993(15)
C18 C19 1.3927(15)
C18 H18 0.9500
C19 C20 1.3932(17)
C19 H19 0.9500
C20 C21 1.3902(17)
C20 H20 0.9500
C21 C22 1.3950(16)
C21 H21 0.9500
C22 H22 0.9500
C23 C24 1.3940(15)
C23 C28 1.3999(14)
C24 C25 1.3963(16)
C24 H24 0.9500
C25 C26 1.3856(18)
C25 H25 0.9500
C26 C27 1.3888(17)
C26 H26 0.9500
C27 C28 1.3915(15)
C27 H27 0.9500
C28 H28 0.9500
N1 N2 1.3568(12)
